data_2010312
loop_
_publ_author_name
'Sagar, M.B.'
'Ravikumar, K.'
'Rao, A.V.R.'
'Reddy, M.M.'
'Singh, A.K.'

_publ_section_title
;
 Structural studies of intermediates in the synthesis of mifepristone
 (RU 486). I. An 11\b-substituted steroid
;
_journal_issue 12
_journal_name_full 'Acta Crystallographica Section C'
_journal_page_first 2089
_journal_page_last 2093
_journal_paper_doi 10.1107/S0108270194003008
_journal_volume 50
_journal_year 1994
_chemical_formula_moiety 'C31 H41 N1 O4'
_chemical_formula_sum 'C31 H41 N O4'
_chemical_formula_weight 491.7
_space_group_IT_number 19
_symmetry_cell_setting orthorhombic
_symmetry_space_group_name_Hall 'P 2ac 2ab'
_symmetry_space_group_name_H-M 'P 21 21 21'
_atom_type_scat_source 'SHELXTL-Plus (Sheldrick, 1990)'
_cell_angle_alpha 90.
_cell_angle_beta 90.
_cell_angle_gamma 90.
_cell_formula_units_Z 4
_cell_length_a 9.997(2)
_cell_length_b 12.780(2)
_cell_length_c 21.163(4)
_cell_measurement_reflns_used 25
_cell_measurement_temperature 294
_cell_measurement_theta_max 19
_cell_measurement_theta_min 4
_cell_volume 2703.8(9)
_diffrn_measurement_device 'Siemens R3m/V'
_diffrn_measurement_method \w-2\q
_diffrn_radiation_type MoK\a
_diffrn_radiation_wavelength 0.71069
_diffrn_reflns_limit_h_max 10
_diffrn_reflns_limit_h_min 0
_diffrn_reflns_limit_k_max 13
_diffrn_reflns_limit_k_min 0
_diffrn_reflns_limit_l_max 22
_diffrn_reflns_limit_l_min 0
_diffrn_reflns_number 2068
_diffrn_reflns_theta_max 45
_diffrn_standards_decay_% <1
_diffrn_standards_interval_count 98
_diffrn_standards_number 2
_exptl_absorpt_coefficient_mu 0.074
_exptl_absorpt_correction_type none
_exptl_crystal_colour transparent
_exptl_crystal_density_diffrn 1.208
_exptl_crystal_description cubes
_exptl_crystal_size_max 0.28
_exptl_crystal_size_mid 0.24
_exptl_crystal_size_min 0.20
_refine_diff_density_max 0.21
_refine_diff_density_min -0.18
_refine_ls_goodness_of_fit_obs 1.38
_refine_ls_number_parameters 325
_refine_ls_number_reflns 1631
_refine_ls_R_factor_obs 0.048
_refine_ls_shift/esd_max 0.001
_refine_ls_structure_factor_coef F
_refine_ls_weighting_details 'w = 1/[\s^2^F + 0.0012F^2^]'
_refine_ls_weighting_scheme calc
_refine_ls_wR_factor_obs 0.051
_reflns_number_observed 1631
_reflns_observed_criterion I>=3\s(I)
_cod_data_source_file li1089.cif
_cod_data_source_block li1089a
_cod_depositor_comments
;
The following automatic conversions were performed:

'_refine_ls_weighting_scheme' value '1/[\s^2^F + 0.0012F^2^]' was
changed to 'calc'. New tag '_refine_ls_weighting_details' was
created. The value of the new tag was set to 'w = 1/[\s^2^F +
0.0012F^2^]'.

Automatic conversion script
Id: cif_fix_values 3143 2015-03-26 13:38:13Z robertas 
;
_cod_original_formula_sum 'C31 H41 N1 O4'
_cod_database_code 2010312

loop_
_symmetry_equiv_pos_as_xyz
x,y,z
1/2-x,-y,1/2+z
-x,1/2+y,1/2-z
1/2+x,1/2-y,-z

loop_
_atom_site_label
_atom_site_fract_x
_atom_site_fract_y
_atom_site_fract_z
_atom_site_U_iso_or_equiv
O(1) .2007(4) .3914(3) .6281(2) .0490(10)
O(2) .1926(4) .3685(3) .5231(2) .0540(10)
O(3) -.6977(4) .7660(3) .6919(2) .0580(10)
O(4) .1156(4) .5813(3) .6769(2) .0450(10)
N(1) -.4582(5) .4545(4) .3526(2) .058(2)
C(1) -.0925(6) .4173(4) .6353(3) .046(2)
C(2) -.0172(5) .3673(5) .5800(3) .047(2)
C(3) .1213(5) .4134(4) .5737(2) .039(2)
C(4) .1145(5) .5316(4) .5655(2) .040(2)
C(5) .0353(5) .5883(4) .6193(2) .034(2)
C(6) .0214(6) .7032(4) .6042(3) .043(2)
C(7) -.0850(5) .7533(4) .6461(2) .041(2)
C(8) -.2211(5) .7084(4) .6290(2) .036(2)
C(9) -.2170(5) .5882(4) .6262(2) .030(2)
C(10) -.1010(5) .5357(4) .6284(2) .031(2)
C(11) -.3521(5) .5345(4) .6164(2) .032(2)
C(12) -.4679(5) .5826(4) .6556(2) .036(2)
C(13) -.4712(5) .7015(4) .6554(2) .037(2)
C(14) -.3305(5) .7395(4) .6753(2) .039(2)
C(15) -.3534(6) .8571(5) .6903(3) .057(2)
C(16) -.4976(6) .8657(5) .7138(3) .056(2)
C(17) -.5593(6) .7536(5) .7076(3) .044(2)
C(18) -.5158(6) .7440(5) .5912(2) .045(2)
C(19) -.5504(6) .6996(5) .7698(3) .047(2)
C(20) -.5484(6) .6612(5) .8217(3) .055(2)
C(21) -.5404(8) .6157(7) .8862(3) .084(3)
C(22) -.3818(5) .5214(4) .5456(2) .035(2)
C(23) -.4995(6) .4743(5) .5257(2) .043(2)
C(24) -.5272(6) .4529(5) .4633(2) .048(2)
C(25) -.4348(6) .4797(4) .4150(2) .041(2)
C(26) -.3185(6) .5305(5) .4346(2) .043(2)
C(27) -.2915(6) .5509(4) .4977(2) .039(2)
C(28) -.5856(7) .4083(6) .3342(3) .064(3)
C(29) -.3629(7) .4864(6) .3047(3) .068(3)
C(30) .2541(7) .2740(5) .5471(3) .063(3)
C(31) .2586(7) .2912(5) .6176(3) .072(3)
H1A -.0452(6) .4004(4) .6734(3) ?
H1B -.1810(6) .3886(4) .6384(3) ?
H2A -.0672(5) .3805(5) .5421(3) ?
H2B -.0107(5) .2930(5) .5856(3) ?
H3A -.7342(4) .7060(3) .6901(2) ?
H4A .1598(4) .5245(3) .6768(2) ?
H4B .0735(5) .5483(4) .5257(2) ?
H4C .2041(5) .5586(4) .5649(2) ?
H6A -.0061(6) .7113(4) .5610(3) ?
H6B .1058(6) .7379(4) .6096(3) ?
H7A -.0845(5) .8281(4) .6421(2) ?
H7B -.0655(5) .7356(4) .6892(2) ?
H8A -.2450(5) .7347(4) .5881(2) ?
H11A -.3411(5) .4645(4) .6319(2) ?
H12A -.4609(5) .5585(4) .6985(2) ?
H12B -.5512(5) .5574(4) .6390(2) ?
H14A -.3092(5) .7063(4) .7147(2) ?
H15A -.3415(6) .8973(5) .6524(3) ?
H15B -.2917(6) .8817(5) .7218(3) ?
H16A -.5477(6) .9145(5) .6887(3) ?
H16B -.4995(6) .8884(5) .7570(3) ?
H18A -.6037(6) .7181(5) .5819(2) ?
H18B -.5171(6) .8191(5) .5915(2) ?
H18C -.4543(6) .7201(5) .5594(2) ?
H21A -.5387(8) .5813(7) .9328(3) ?
H21B -.5189(8) .6918(7) .9059(3) ?
H21C -.4479(8) .5768(7) .8734(3) ?
H23C -.5641(6) .4556(5) .5573(2) ?
H24A -.6096(6) .4192(5) .4519(2) ?
H26A -.2555(6) .5525(5) .4030(2) ?
H27A -.2094(6) .5849(4) .5093(2) ?
H28A -.6373(7) .3912(6) .3709(3) ?
H28B -.6341(7) .4573(6) .3086(3) ?
H28C -.5687(7) .3459(6) .3102(3) ?
H29A -.2854(7) .5150(6) .3252(3) ?
H29B -.3371(7) .4271(6) .2797(3) ?
H29C -.4025(7) .5386(6) .2780(3) ?
H30A .3424(7) .2657(5) .5299(3) ?
H30B .2012(7) .2139(5) .5364(3) ?
H31A .2073(7) .2387(5) .6391(3) ?
H31B .3491(7) .2889(5) .6327(3) ?

loop_
_geom_angle_atom_site_label_1
_geom_angle_atom_site_label_2
_geom_angle_atom_site_label_3
_geom_angle
_geom_angle_publ_flag
C(3) O(1) C(31) 106.1(4) yes
C(28) N(1) C(29) 120.1(5) yes
C(25) N(1) C(28) 119.9(5) yes
C(1) C(2) C(3) 110.8(5) yes
O(1) C(3) C(2) 111.2(4) yes
C(2) C(3) C(4) 110.9(4) yes
O(1) C(3) C(4) 108.2(4) yes
O(4) C(5) C(4) 107.5(4) yes
C(4) C(5) C(6) 110.1(4) yes
O(4) C(5) C(6) 106.6(4) yes
C(5) C(6) C(7) 110.5(4) yes
C(7) C(8) C(14) 113.1(4) yes
C(9) C(8) C(14) 107.8(4) yes
C(8) C(9) C(10) 121.4(5) yes
C(5) C(10) C(9) 123.1(5) yes
C(1) C(10) C(5) 113.5(5) yes
C(3) O(2) C(30) 106.8(4) yes
C(25) N(1) C(29) 119.5(5) yes
C(2) C(1) C(10) 111.7(5) yes
O(2) C(3) C(2) 111.8(4) yes
O(1) C(3) O(2) 104.5(4) yes
O(2) C(3) C(4) 109.9(4) yes
C(3) C(4) C(5) 113.5(4) yes
C(4) C(5) C(10) 109.9(4) yes
O(4) C(5) C(10) 110.9(4) yes
C(6) C(5) C(10) 111.8(4) yes
C(6) C(7) C(8) 109.1(4) yes
C(7) C(8) C(9) 111.2(4) yes
C(8) C(9) C(11) 115.5(4) yes
C(10) C(9) C(11) 123.0(5) yes
C(1) C(10) C(9) 123.2(5) yes
C(9) C(11) C(22) 110.6(4) yes
C(9) C(11) C(12) 114.1(4) yes
C(11) C(12) C(13) 114.2(4) yes
C(12) C(13) C(17) 115.8(4) yes
C(17) C(13) C(18) 108.2(4) yes
C(14) C(13) C(17) 100.7(4) yes
C(13) C(14) C(15) 103.1(4) yes
C(14) C(15) C(16) 105.9(5) yes
C(13) C(17) C(16) 103.1(4) yes
O(3) C(17) C(13) 115.3(4) yes
C(13) C(17) C(19) 113.2(5) yes
C(17) C(19) C(20) 175.6(6) yes
C(11) C(22) C(27) 123.2(5) yes
C(23) C(22) C(27) 116.2(5) yes
C(23) C(24) C(25) 120.8(5) yes
C(24) C(25) C(26) 116.2(5) yes
C(25) C(26) C(27) 122.4(5) yes
O(2) C(30) C(31) 103.7(5) yes
C(12) C(11) C(22) 114.9(4) yes
C(12) C(13) C18) 111.4(4) yes
C(12) C(13) C(14) 107.0(4) yes
C(14) C(13) C(18) 113.3(4) yes
C(8) C(14) C(13) 113.4(4) yes
C(8) C(14) C(15) 119.3(5) yes
C(15) C(16) C(17) 106.2(5) yes
O(3) C(17) C(16) 107.4(4) yes
C(16) C(17) C(19) 109.1(5) yes
O(3) C(17) C(19) 108.4(5) yes
C(19) C(20) C(21) 177.7(7) yes
C(11) C(22) C(23) 120.5(4) yes
C(22) C(23) C(24) 123.2(5) yes
N(1) C(25) C(24) 121.5(5) yes
N(1) C(25) C(26) 122.3(5) yes
C(22) C(27) C(26) 121.2(5) yes
O(1) C(31) C(30) 105.9(5) yes

loop_
_geom_bond_atom_site_label_1
_geom_bond_atom_site_label_2
_geom_bond_site_symmetry_1
_geom_bond_site_symmetry_2
_geom_bond_distance
_geom_bond_publ_flag
O(1) C(3) . . 1.427(6) yes
O(2) C(3) . . 1.409(6) yes
O(3) C(17) . . 1.432(7) yes
N(1) C(25) . . 1.380(7) yes
N(1) C(29) . . 1.449(8) yes
C(1) C(10) . . 1.522(8) yes
C(3) C(4) . . 1.522(8) yes
C(5) C(6) . . 1.509(8) yes
C(6) C(7) . . 1.526(8) yes
C(8) C(9) . . 1.538(7) yes
C(9) C(10) . . 1.341(7) yes
C(11) C(12) . . 1.551(7) yes
C(12) C(13) . . 1.519(8) yes
C(13) C(17) . . 1.563(8) yes
C(14) C(15) . . 1.554(8) yes
C(16) C(17) . . 1.566(9) yes
C(19) C(20) . . 1.203(9) yes
C(22) C(23) . . 1.387(8) yes
C(23) C(24) . . 1.378(7) yes
C(25) C(26) . . 1.395(8) yes
C(30) C(31) . . 1.509(9) yes
O(1) C(31) . . 1.422(8) yes
O(2) C(30) . . 1.447(8) yes
O(4) C(5) . . 1.463(6) yes
N(1) C(28) . . 1.457(8) yes
C(1) C(2) . . 1.532(8) yes
C(2) C(3) . . 1.510(8) yes
C(4) C(5) . . 1.564(7) yes
C(5) C(10) . . 1.531(7) yes
C(7) C(8) . . 1.520(8) yes
C(8) C(14) . . 1.521(7) yes
C(9) C(11) . . 1.529(7) yes
C(11) C(22) . . 1.536(7) yes
C(13) C(14) . . 1.546(8) yes
C(13) C(18) . . 1.530(7) yes
C(15) C(16) . . 1.529(9) yes
C(17) C(19) . . 1.489(8) yes
C(20) C(21) . . 1.486(9) yes
C(22) C(27) . . 1.409(7) yes
C(24) C(25) . . 1.419(8) yes
C(26) C(27) . . 1.388(7) yes

loop_
_geom_torsion_atom_site_label_1
_geom_torsion_atom_site_label_2
_geom_torsion_atom_site_label_3
_geom_torsion_atom_site_label_4
_geom_torsion
_geom_torsion_publ_flag
C(10) C(1) C(2) C(3) 56.8(6) yes
C(1) C(2) C(3) C(4) -57.1(6) yes
C(2) C(3) C(4) C(5) 55.2(6) yes
C(3) C(4) C(5) C(10) -50.7(6) yes
C(4) C(5) C(10) C(1) 50.0(6) yes
C(5) C(10) C(1) C(2) -54.2(6) yes
C(13) C(12) C(11) C(9) 44.2(6) yes
C(12) C(11) C(9) C(8) -42.0(6) yes
C(11) C(9) C(8) C(14) 49.1(6) yes
C(9) C(8) C(14) C(13) -61.2(6) yes
C(8) C(14) C(13) C(12) 63.6(5) yes
C(14) C(13) C(12) C(11) -52.7(6) yes
C(8) C(9) C(10) C(5) -14.0(8) yes
C(9) C(10) C(5) C(6) -3.0(7) yes
C(10) C(5) C(6) C(7) 42.6(6) yes
C(5) C(6) C(7) C(8) -66.8(6) yes
C(6) C(7) C(8) C(9) 48.9(6) yes
C(7) C(8) C(9) C(10) -10.1(7) yes
C(16) C(17) C(13) C(14) 42.0(5) yes
C(17) C(13) C(14) C(15) -44.5(5) yes
C(13) C(14) C(15) C(16) 30.3(6) yes
C(14) C(15) C(16) C(17) -3.7(6) yes
C(15) C(16) C(17) C(13) -23.8(6) yes
